data_8102829
loop_
_publ_author_name
'Xin-Li Zhang'

_publ_contact_author
;
Prof. Ya-Ning Guo
Department of Chemistry and Chemical Engineering, 
Baoji University of Arts and Sciences,
Baoji, Shaanxi  721013
People's Republic of China
;
_publ_section_title
;
 Crystal structure of
 bis[2-bromo-4-chloro-6-((2,4-dimethylphenylimino)methyl)phenol]copper(II),
 Cu(C15H12BrClNO)2
;
_journal_issue 4
_journal_name_full 'Zeitschrift f\"ur Kristallographie - New Crystal Structures'
_journal_page_first 711
_journal_volume 225
_journal_year 2010
_chemical_formula_moiety 'C30 H24 Br2 Cl2 Cu N2 O2'
_chemical_formula_sum 'C30 H24 Br2 Cl2 Cu N2 O2'
_chemical_formula_weight 738.77
_chemical_name_systematic
; 
bis[2-Bromo-4-chloro-6-((2,4-dimethyl-phenylimino)methyl)phenol]copper(II), 
Cu(C~15~H~12~BrClNO)~2~  
;
_space_group_IT_number 14
_symmetry_cell_setting monoclinic
_symmetry_space_group_name_Hall '-P 2ybc'
_symmetry_space_group_name_H-M 'P 1 21/c 1'
_atom_sites_solution_hydrogens geom
_atom_sites_solution_primary direct
_atom_sites_solution_secondary difmap
_audit_creation_method SHELXL-97
_cell_angle_alpha 90.00
_cell_angle_beta 94.8300(10)
_cell_angle_gamma 90.00
_cell_formula_units_Z 4
_cell_length_a 12.1942(12)
_cell_length_b 12.2117(12)
_cell_length_c 19.9335(18)
_cell_measurement_reflns_used 4212
_cell_measurement_temperature 298(2)
_cell_measurement_theta_max 23.195
_cell_measurement_theta_min 2.537
_cell_volume 2957.8(5)
_computing_cell_refinement 'Bruker SMART'
_computing_data_collection 'Bruker SMART'
_computing_data_reduction 'Bruker SHELXTL'
_computing_molecular_graphics 'Bruker SHELXTL'
_computing_publication_material 'Bruker SHELXTL'
_computing_structure_refinement 'SHELXL-97 (Sheldrick, 1997)'
_computing_structure_solution 'SHELXS-97 (Sheldrick, 1990)'
_diffrn_ambient_temperature 298(2)
_diffrn_measured_fraction_theta_full 0.999
_diffrn_measured_fraction_theta_max 0.999
_diffrn_measurement_device_type 'CCD area detector'
_diffrn_measurement_method 'phi and omega scans'
_diffrn_radiation_monochromator graphite
_diffrn_radiation_source 'fine-focus sealed tube'
_diffrn_radiation_type MoK\a
_diffrn_radiation_wavelength 0.71073
_diffrn_reflns_av_R_equivalents 0.0426
_diffrn_reflns_av_sigmaI/netI 0.0589
_diffrn_reflns_limit_h_max 11
_diffrn_reflns_limit_h_min -14
_diffrn_reflns_limit_k_max 14
_diffrn_reflns_limit_k_min -14
_diffrn_reflns_limit_l_max 19
_diffrn_reflns_limit_l_min -23
_diffrn_reflns_number 14700
_diffrn_reflns_theta_full 25.02
_diffrn_reflns_theta_max 25.02
_diffrn_reflns_theta_min 1.68
_exptl_absorpt_coefficient_mu 3.651
_exptl_absorpt_correction_T_max 0.3973
_exptl_absorpt_correction_T_min 0.3229
_exptl_absorpt_correction_type multi-scan
_exptl_absorpt_process_details sadabs
_exptl_crystal_colour brown
_exptl_crystal_density_diffrn 1.659
_exptl_crystal_density_method 'not measured'
_exptl_crystal_description block
_exptl_crystal_F_000 1468
_exptl_crystal_size_max 0.40
_exptl_crystal_size_mid 0.38
_exptl_crystal_size_min 0.31
_refine_diff_density_max 0.499
_refine_diff_density_min -0.593
_refine_diff_density_rms 0.067
_refine_ls_extinction_method none
_refine_ls_goodness_of_fit_ref 1.018
_refine_ls_hydrogen_treatment constr
_refine_ls_matrix_type full
_refine_ls_number_parameters 352
_refine_ls_number_reflns 5231
_refine_ls_number_restraints 0
_refine_ls_restrained_S_all 1.018
_refine_ls_R_factor_all 0.0801
_refine_ls_R_factor_gt 0.0377
_refine_ls_shift/su_max 0.001
_refine_ls_shift/su_mean 0.000
_refine_ls_structure_factor_coef Fsqd
_refine_ls_weighting_details 'calc w=1/[\s^2^(Fo^2^)+(0.0345P)^2^+0.0000P] where P=(Fo^2^+2Fc^2^)/3'
_refine_ls_weighting_scheme calc
_refine_ls_wR_factor_gt 0.0737
_refine_ls_wR_factor_ref 0.0830
_reflns_number_gt 3257
_reflns_number_total 5231
_reflns_threshold_expression >2sigma(I)
_cod_data_source_file 1267-3155.cff
_cod_data_source_block I
_cod_depositor_comments
;
The following automatic conversions were performed:
'_symmetry_cell_setting' value 'Monoclinic' changed to 'monoclinic'
according to '/home/saulius/struct/CIF-dictionaries/cif_core.dic'
dictionary named 'cif_core.dic' version 2.4.1 from 2010-06-29.

Automatic conversion script
Id: cif_fix_enum 1555 2011-01-17 13:19:09Z saulius 
;
_cod_original_sg_symbol_H-M P2(1)/c
_cod_database_code 8102829

loop_
_symmetry_equiv_pos_as_xyz
'x, y, z'
'-x, y+1/2, -z+1/2'
'-x, -y, -z'
'x, -y-1/2, z-1/2'

loop_
_atom_site_label
_atom_site_type_symbol
_atom_site_fract_x
_atom_site_fract_y
_atom_site_fract_z
_atom_site_U_iso_or_equiv
_atom_site_adp_type
_atom_site_occupancy
_atom_site_symmetry_multiplicity
_atom_site_calc_flag
_atom_site_refinement_flags
_atom_site_disorder_assembly
_atom_site_disorder_group
Cu1 Cu 0.75519(4) 0.62526(4) 0.54832(2) 0.03826(14) Uani 1 1 d . . .
Br1 Br 0.94391(4) 0.30536(4) 0.63637(2) 0.05650(15) Uani 1 1 d . . .
Br2 Br 0.56198(4) 0.81271(5) 0.36186(3) 0.08064(19) Uani 1 1 d . . .
Cl1 Cl 0.61672(11) 0.24862(11) 0.80599(6) 0.0769(4) Uani 1 1 d . . .
Cl2 Cl 0.92738(12) 1.07565(9) 0.34805(6) 0.0745(4) Uani 1 1 d . . .
N1 N 0.6079(2) 0.6197(2) 0.58274(15) 0.0360(8) Uani 1 1 d . . .
N2 N 0.9075(2) 0.6792(2) 0.55270(14) 0.0349(8) Uani 1 1 d . . .
O1 O 0.7966(2) 0.4896(2) 0.58689(11) 0.0389(6) Uani 1 1 d . . .
O2 O 0.7083(2) 0.7100(2) 0.47272(12) 0.0447(7) Uani 1 1 d . . .
C1 C 0.5825(3) 0.5503(3) 0.62730(19) 0.0407(10) Uani 1 1 d . . .
H1 H 0.5122 0.5567 0.6418 0.049 Uiso 1 1 calc R . .
C2 C 0.6496(3) 0.4644(3) 0.65724(17) 0.0358(10) Uani 1 1 d . . .
C3 C 0.7531(3) 0.4390(3) 0.63493(17) 0.0332(9) Uani 1 1 d . . .
C4 C 0.8078(3) 0.3480(3) 0.66661(18) 0.0395(10) Uani 1 1 d . . .
C5 C 0.7666(4) 0.2910(3) 0.71747(18) 0.0447(11) Uani 1 1 d . . .
H5 H 0.8061 0.2328 0.7377 0.054 Uiso 1 1 calc R . .
C6 C 0.6657(4) 0.3200(3) 0.73883(19) 0.0479(11) Uani 1 1 d . . .
C7 C 0.6083(4) 0.4049(3) 0.70994(18) 0.0462(11) Uani 1 1 d . . .
H7 H 0.5408 0.4241 0.7251 0.055 Uiso 1 1 calc R . .
C8 C 0.5214(3) 0.6920(3) 0.55706(18) 0.0378(9) Uani 1 1 d . . .
C9 C 0.5331(3) 0.8047(3) 0.56710(19) 0.0419(10) Uani 1 1 d . . .
C10 C 0.4470(4) 0.8710(3) 0.5416(2) 0.0502(11) Uani 1 1 d . . .
H10 H 0.4527 0.9461 0.5486 0.060 Uiso 1 1 calc R . .
C11 C 0.3528(4) 0.8304(3) 0.5061(2) 0.0476(11) Uani 1 1 d . . .
C12 C 0.3439(4) 0.7182(3) 0.4984(2) 0.0513(12) Uani 1 1 d . . .
H12 H 0.2808 0.6882 0.4763 0.062 Uiso 1 1 calc R . .
C13 C 0.4280(3) 0.6506(3) 0.52353(19) 0.0448(10) Uani 1 1 d . . .
H13 H 0.4212 0.5753 0.5176 0.054 Uiso 1 1 calc R . .
C14 C 0.6300(4) 0.8516(4) 0.6093(2) 0.0669(14) Uani 1 1 d . . .
H14A H 0.6960 0.8384 0.5875 0.100 Uiso 1 1 calc R . .
H14B H 0.6359 0.8172 0.6527 0.100 Uiso 1 1 calc R . .
H14C H 0.6199 0.9290 0.6145 0.100 Uiso 1 1 calc R . .
C15 C 0.2617(4) 0.9049(4) 0.4780(2) 0.0802(16) Uani 1 1 d . . .
H15A H 0.2539 0.8988 0.4298 0.120 Uiso 1 1 calc R . .
H15B H 0.2792 0.9792 0.4904 0.120 Uiso 1 1 calc R . .
H15C H 0.1940 0.8841 0.4958 0.120 Uiso 1 1 calc R . .
C16 C 0.9384(3) 0.7583(3) 0.51546(18) 0.0365(9) Uani 1 1 d . . .
H16 H 1.0119 0.7791 0.5219 0.044 Uiso 1 1 calc R . .
C17 C 0.8709(3) 0.8175(3) 0.46510(17) 0.0357(9) Uani 1 1 d . . .
C18 C 0.7611(3) 0.7884(3) 0.44574(19) 0.0390(10) Uani 1 1 d . . .
C19 C 0.7080(3) 0.8502(3) 0.39232(19) 0.0472(11) Uani 1 1 d . . .
C20 C 0.7579(4) 0.9357(3) 0.3630(2) 0.0549(12) Uani 1 1 d . . .
H20 H 0.7200 0.9748 0.3284 0.066 Uiso 1 1 calc R . .
C21 C 0.8651(4) 0.9644(3) 0.3847(2) 0.0484(11) Uani 1 1 d . . .
C22 C 0.9214(3) 0.9053(3) 0.43441(19) 0.0424(10) Uani 1 1 d . . .
H22 H 0.9939 0.9234 0.4481 0.051 Uiso 1 1 calc R . .
C23 C 0.9926(3) 0.6264(3) 0.59538(18) 0.0380(9) Uani 1 1 d . . .
C24 C 0.9865(3) 0.6229(3) 0.66477(19) 0.0428(10) Uani 1 1 d . . .
C25 C 1.0689(4) 0.5673(3) 0.7031(2) 0.0530(12) Uani 1 1 d . . .
H25 H 1.0649 0.5631 0.7494 0.064 Uiso 1 1 calc R . .
C26 C 1.1561(4) 0.5180(4) 0.6756(2) 0.0577(13) Uani 1 1 d . . .
C27 C 1.1622(4) 0.5252(3) 0.6070(2) 0.0561(12) Uani 1 1 d . . .
H27 H 1.2210 0.4934 0.5875 0.067 Uiso 1 1 calc R . .
C28 C 1.0809(3) 0.5799(3) 0.5669(2) 0.0467(10) Uani 1 1 d . . .
H28 H 1.0860 0.5852 0.5207 0.056 Uiso 1 1 calc R . .
C29 C 0.8954(4) 0.6772(4) 0.6974(2) 0.0601(13) Uani 1 1 d . . .
H29A H 0.9179 0.6901 0.7441 0.090 Uiso 1 1 calc R . .
H29B H 0.8316 0.6308 0.6938 0.090 Uiso 1 1 calc R . .
H29C H 0.8780 0.7458 0.6755 0.090 Uiso 1 1 calc R . .
C30 C 1.2436(4) 0.4577(4) 0.7194(3) 0.0961(19) Uani 1 1 d . . .
H30A H 1.3035 0.4391 0.6932 0.144 Uiso 1 1 calc R . .
H30B H 1.2128 0.3919 0.7364 0.144 Uiso 1 1 calc R . .
H30C H 1.2701 0.5036 0.7563 0.144 Uiso 1 1 calc R . .

loop_
_atom_site_aniso_label
_atom_site_aniso_U_11
_atom_site_aniso_U_22
_atom_site_aniso_U_33
_atom_site_aniso_U_23
_atom_site_aniso_U_13
_atom_site_aniso_U_12
Cu1 0.0284(3) 0.0426(3) 0.0440(3) 0.0033(2) 0.0050(2) 0.0000(2)
Br1 0.0475(3) 0.0622(3) 0.0612(3) 0.0091(2) 0.0126(2) 0.0164(2)
Br2 0.0582(4) 0.0917(4) 0.0859(4) 0.0139(3) -0.0302(3) -0.0047(3)
Cl1 0.0861(11) 0.0892(9) 0.0596(8) 0.0281(7) 0.0311(7) -0.0029(8)
Cl2 0.0935(11) 0.0612(8) 0.0680(8) 0.0283(6) 0.0021(7) -0.0146(7)
N1 0.0268(19) 0.0373(19) 0.0441(19) -0.0028(16) 0.0037(15) 0.0006(16)
N2 0.0257(19) 0.045(2) 0.0337(18) 0.0043(15) 0.0007(14) 0.0000(16)
O1 0.0335(17) 0.0398(16) 0.0447(16) 0.0064(12) 0.0114(13) 0.0037(13)
O2 0.0330(17) 0.0522(18) 0.0486(17) 0.0091(14) 0.0007(13) -0.0035(14)
C1 0.032(3) 0.048(3) 0.043(2) -0.010(2) 0.0115(19) 0.000(2)
C2 0.032(3) 0.038(2) 0.038(2) -0.0076(18) 0.0036(19) -0.002(2)
C3 0.034(3) 0.032(2) 0.033(2) -0.0029(18) 0.0004(18) -0.0030(19)
C4 0.037(3) 0.044(3) 0.037(2) -0.0014(19) 0.0060(19) 0.000(2)
C5 0.054(3) 0.041(3) 0.038(2) -0.0001(19) 0.003(2) 0.000(2)
C6 0.057(3) 0.048(3) 0.039(3) 0.005(2) 0.011(2) -0.008(2)
C7 0.044(3) 0.055(3) 0.041(2) -0.008(2) 0.015(2) -0.006(2)
C8 0.029(2) 0.040(2) 0.045(2) -0.007(2) 0.0069(19) 0.001(2)
C9 0.034(3) 0.042(3) 0.051(3) -0.005(2) 0.007(2) -0.004(2)
C10 0.052(3) 0.036(2) 0.063(3) -0.003(2) 0.011(2) 0.003(2)
C11 0.042(3) 0.049(3) 0.052(3) -0.002(2) 0.005(2) 0.008(2)
C12 0.037(3) 0.059(3) 0.057(3) -0.017(2) -0.004(2) 0.004(2)
C13 0.040(3) 0.041(2) 0.054(3) -0.010(2) 0.005(2) 0.001(2)
C14 0.049(3) 0.058(3) 0.091(4) -0.015(3) -0.008(3) -0.010(3)
C15 0.067(4) 0.077(4) 0.094(4) 0.006(3) -0.002(3) 0.024(3)
C16 0.024(2) 0.044(2) 0.042(2) -0.003(2) 0.0041(18) -0.003(2)
C17 0.037(3) 0.035(2) 0.035(2) 0.0044(18) 0.0031(19) 0.005(2)
C18 0.037(3) 0.040(2) 0.039(2) -0.0020(19) 0.004(2) 0.010(2)
C19 0.043(3) 0.049(3) 0.048(3) 0.001(2) -0.008(2) 0.003(2)
C20 0.069(4) 0.051(3) 0.044(3) 0.008(2) -0.004(2) 0.011(3)
C21 0.058(3) 0.043(3) 0.044(3) 0.009(2) 0.006(2) 0.000(2)
C22 0.040(3) 0.042(3) 0.046(2) -0.002(2) 0.008(2) 0.002(2)
C23 0.031(2) 0.038(2) 0.044(2) 0.0054(19) -0.0025(19) -0.004(2)
C24 0.044(3) 0.045(3) 0.038(2) 0.004(2) -0.002(2) -0.010(2)
C25 0.058(3) 0.059(3) 0.039(3) 0.010(2) -0.011(2) -0.015(3)
C26 0.040(3) 0.058(3) 0.072(3) 0.014(3) -0.018(3) -0.006(2)
C27 0.034(3) 0.059(3) 0.074(3) 0.007(3) 0.000(2) 0.006(2)
C28 0.035(3) 0.053(3) 0.051(3) 0.011(2) 0.002(2) 0.003(2)
C29 0.064(4) 0.075(3) 0.042(3) -0.003(2) 0.007(2) -0.002(3)
C30 0.069(4) 0.100(4) 0.113(4) 0.039(3) -0.029(3) 0.010(3)

loop_
_atom_type_symbol
_atom_type_description
_atom_type_scat_dispersion_real
_atom_type_scat_dispersion_imag
_atom_type_scat_source
C C 0.0033 0.0016 'International Tables Vol C Tables 4.2.6.8 and 6.1.1.4'
H H 0.0000 0.0000 'International Tables Vol C Tables 4.2.6.8 and 6.1.1.4'
O O 0.0106 0.0060 'International Tables Vol C Tables 4.2.6.8 and 6.1.1.4'
N N 0.0061 0.0033 'International Tables Vol C Tables 4.2.6.8 and 6.1.1.4'
Cl Cl 0.1484 0.1585 'International Tables Vol C Tables 4.2.6.8 and 6.1.1.4'
Br Br -0.2901 2.4595 'International Tables Vol C Tables 4.2.6.8 and 6.1.1.4'
Cu Cu 0.3201 1.2651 'International Tables Vol C Tables 4.2.6.8 and 6.1.1.4'

loop_
_geom_angle_atom_site_label_1
_geom_angle_atom_site_label_2
_geom_angle_atom_site_label_3
_geom_angle
_geom_angle_site_symmetry_1
_geom_angle_site_symmetry_3
_geom_angle_publ_flag
O2 Cu1 O1 150.29(11) . . ?
O2 Cu1 N2 94.22(12) . . ?
O1 Cu1 N2 93.25(12) . . ?
O2 Cu1 N1 94.21(12) . . ?
O1 Cu1 N1 92.78(11) . . ?
N2 Cu1 N1 151.50(12) . . ?
C1 N1 C8 116.1(3) . . ?
C1 N1 Cu1 122.8(3) . . ?
C8 N1 Cu1 121.1(2) . . ?
C16 N2 C23 116.4(3) . . ?
C16 N2 Cu1 123.0(3) . . ?
C23 N2 Cu1 120.6(2) . . ?
C3 O1 Cu1 127.8(2) . . ?
C18 O2 Cu1 127.7(3) . . ?
N1 C1 C2 127.6(4) . . ?
N1 C1 H1 116.2 . . ?
C2 C1 H1 116.2 . . ?
C7 C2 C3 120.6(4) . . ?
C7 C2 C1 117.6(4) . . ?
C3 C2 C1 121.8(3) . . ?
O1 C3 C2 124.3(3) . . ?
O1 C3 C4 119.9(3) . . ?
C2 C3 C4 115.7(3) . . ?
C5 C4 C3 122.9(4) . . ?
C5 C4 Br1 119.1(3) . . ?
C3 C4 Br1 117.9(3) . . ?
C4 C5 C6 119.5(4) . . ?
C4 C5 H5 120.3 . . ?
C6 C5 H5 120.3 . . ?
C7 C6 C5 120.6(4) . . ?
C7 C6 Cl1 120.7(3) . . ?
C5 C6 Cl1 118.6(3) . . ?
C6 C7 C2 120.6(4) . . ?
C6 C7 H7 119.7 . . ?
C2 C7 H7 119.7 . . ?
C13 C8 C9 120.3(4) . . ?
C13 C8 N1 120.2(3) . . ?
C9 C8 N1 119.5(4) . . ?
C10 C9 C8 117.2(4) . . ?
C10 C9 C14 121.1(4) . . ?
C8 C9 C14 121.4(4) . . ?
C9 C10 C11 123.1(4) . . ?
C9 C10 H10 118.4 . . ?
C11 C10 H10 118.4 . . ?
C12 C11 C10 117.6(4) . . ?
C12 C11 C15 120.6(4) . . ?
C10 C11 C15 121.8(4) . . ?
C13 C12 C11 120.3(4) . . ?
C13 C12 H12 119.8 . . ?
C11 C12 H12 119.9 . . ?
C8 C13 C12 121.3(4) . . ?
C8 C13 H13 119.3 . . ?
C12 C13 H13 119.3 . . ?
C9 C14 H14A 109.5 . . ?
C9 C14 H14B 109.5 . . ?
H14A C14 H14B 109.5 . . ?
C9 C14 H14C 109.5 . . ?
H14A C14 H14C 109.5 . . ?
H14B C14 H14C 109.5 . . ?
C11 C15 H15A 109.5 . . ?
C11 C15 H15B 109.5 . . ?
H15A C15 H15B 109.5 . . ?
C11 C15 H15C 109.5 . . ?
H15A C15 H15C 109.5 . . ?
H15B C15 H15C 109.5 . . ?
N2 C16 C17 126.8(4) . . ?
N2 C16 H16 116.6 . . ?
C17 C16 H16 116.6 . . ?
C22 C17 C18 121.0(4) . . ?
C22 C17 C16 116.3(4) . . ?
C18 C17 C16 122.7(3) . . ?
O2 C18 C17 124.5(3) . . ?
O2 C18 C19 119.6(4) . . ?
C17 C18 C19 115.9(4) . . ?
C20 C19 C18 122.5(4) . . ?
C20 C19 Br2 119.4(3) . . ?
C18 C19 Br2 118.2(3) . . ?
C19 C20 C21 120.2(4) . . ?
C19 C20 H20 119.9 . . ?
C21 C20 H20 119.9 . . ?
C22 C21 C20 119.7(4) . . ?
C22 C21 Cl2 120.4(4) . . ?
C20 C21 Cl2 119.9(3) . . ?
C21 C22 C17 120.7(4) . . ?
C21 C22 H22 119.7 . . ?
C17 C22 H22 119.7 . . ?
C28 C23 C24 120.3(4) . . ?
C28 C23 N2 119.4(3) . . ?
C24 C23 N2 120.3(4) . . ?
C25 C24 C23 117.7(4) . . ?
C25 C24 C29 120.6(4) . . ?
C23 C24 C29 121.7(4) . . ?
C26 C25 C24 122.9(4) . . ?
C26 C25 H25 118.6 . . ?
C24 C25 H25 118.6 . . ?
C25 C26 C27 118.4(4) . . ?
C25 C26 C30 121.0(4) . . ?
C27 C26 C30 120.6(5) . . ?
C26 C27 C28 120.3(4) . . ?
C26 C27 H27 119.8 . . ?
C28 C27 H27 119.8 . . ?
C23 C28 C27 120.3(4) . . ?
C23 C28 H28 119.9 . . ?
C27 C28 H28 119.9 . . ?
C24 C29 H29A 109.5 . . ?
C24 C29 H29B 109.5 . . ?
H29A C29 H29B 109.5 . . ?
C24 C29 H29C 109.5 . . ?
H29A C29 H29C 109.5 . . ?
H29B C29 H29C 109.5 . . ?
C26 C30 H30A 109.5 . . ?
C26 C30 H30B 109.5 . . ?
H30A C30 H30B 109.5 . . ?
C26 C30 H30C 109.5 . . ?
H30A C30 H30C 109.5 . . ?
H30B C30 H30C 109.5 . . ?

loop_
_geom_bond_atom_site_label_1
_geom_bond_atom_site_label_2
_geom_bond_distance
_geom_bond_site_symmetry_2
_geom_bond_publ_flag
Cu1 O2 1.877(2) . ?
Cu1 O1 1.877(2) . ?
Cu1 N2 1.966(3) . ?
Cu1 N1 1.977(3) . ?
Br1 C4 1.886(4) . ?
Br2 C19 1.889(4) . ?
Cl1 C6 1.745(4) . ?
Cl2 C21 1.746(4) . ?
N1 C1 1.284(4) . ?
N1 C8 1.436(5) . ?
N2 C16 1.293(4) . ?
N2 C23 1.438(4) . ?
O1 C3 1.291(4) . ?
O2 C18 1.296(4) . ?
C1 C2 1.430(5) . ?
C1 H1 0.9300 . ?
C2 C7 1.405(5) . ?
C2 C3 1.408(5) . ?
C3 C4 1.417(5) . ?
C4 C5 1.361(5) . ?
C5 C6 1.382(5) . ?
C5 H5 0.9300 . ?
C6 C7 1.353(5) . ?
C7 H7 0.9300 . ?
C8 C13 1.368(5) . ?
C8 C9 1.396(5) . ?
C9 C10 1.388(5) . ?
C9 C14 1.504(5) . ?
C10 C11 1.389(6) . ?
C10 H10 0.9300 . ?
C11 C12 1.382(5) . ?
C11 C15 1.506(6) . ?
C12 C13 1.378(5) . ?
C12 H12 0.9300 . ?
C13 H13 0.9300 . ?
C14 H14A 0.9600 . ?
C14 H14B 0.9600 . ?
C14 H14C 0.9600 . ?
C15 H15A 0.9600 . ?
C15 H15B 0.9600 . ?
C15 H15C 0.9600 . ?
C16 C17 1.438(5) . ?
C16 H16 0.9300 . ?
C17 C22 1.402(5) . ?
C17 C18 1.407(5) . ?
C18 C19 1.416(5) . ?
C19 C20 1.364(5) . ?
C20 C21 1.387(6) . ?
C20 H20 0.9300 . ?
C21 C22 1.363(5) . ?
C22 H22 0.9300 . ?
C23 C28 1.380(5) . ?
C23 C24 1.392(5) . ?
C24 C25 1.388(5) . ?
C24 C29 1.490(5) . ?
C25 C26 1.376(6) . ?
C25 H25 0.9300 . ?
C26 C27 1.378(6) . ?
C26 C30 1.512(6) . ?
C27 C28 1.391(5) . ?
C27 H27 0.9300 . ?
C28 H28 0.9300 . ?
C29 H29A 0.9600 . ?
C29 H29B 0.9600 . ?
C29 H29C 0.9600 . ?
C30 H30A 0.9600 . ?
C30 H30B 0.9600 . ?
C30 H30C 0.9600 . ?

loop_
_geom_torsion_atom_site_label_1
_geom_torsion_atom_site_label_2
_geom_torsion_atom_site_label_3
_geom_torsion_atom_site_label_4
_geom_torsion
_geom_torsion_site_symmetry_1
_geom_torsion_site_symmetry_2
_geom_torsion_site_symmetry_3
_geom_torsion_site_symmetry_4
_geom_torsion_publ_flag
O2 Cu1 N1 C1 163.7(3) . . . . ?
O1 Cu1 N1 C1 12.6(3) . . . . ?
N2 Cu1 N1 C1 -89.4(4) . . . . ?
O2 Cu1 N1 C8 -14.3(3) . . . . ?
O1 Cu1 N1 C8 -165.4(3) . . . . ?
N2 Cu1 N1 C8 92.6(4) . . . . ?
O2 Cu1 N2 C16 7.7(3) . . . . ?
O1 Cu1 N2 C16 159.0(3) . . . . ?
N1 Cu1 N2 C16 -99.1(4) . . . . ?
O2 Cu1 N2 C23 -168.1(3) . . . . ?
O1 Cu1 N2 C23 -16.9(3) . . . . ?
N1 Cu1 N2 C23 85.0(4) . . . . ?
O2 Cu1 O1 C3 -122.5(3) . . . . ?
N2 Cu1 O1 C3 133.1(3) . . . . ?
N1 Cu1 O1 C3 -19.0(3) . . . . ?
O1 Cu1 O2 C18 -114.7(3) . . . . ?
N2 Cu1 O2 C18 -10.6(3) . . . . ?
N1 Cu1 O2 C18 142.1(3) . . . . ?
C8 N1 C1 C2 175.0(3) . . . . ?
Cu1 N1 C1 C2 -3.1(5) . . . . ?
N1 C1 C2 C7 173.9(4) . . . . ?
N1 C1 C2 C3 -6.5(6) . . . . ?
Cu1 O1 C3 C2 15.4(5) . . . . ?
Cu1 O1 C3 C4 -167.7(3) . . . . ?
C7 C2 C3 O1 179.9(3) . . . . ?
C1 C2 C3 O1 0.4(6) . . . . ?
C7 C2 C3 C4 2.9(5) . . . . ?
C1 C2 C3 C4 -176.6(3) . . . . ?
O1 C3 C4 C5 -180.0(3) . . . . ?
C2 C3 C4 C5 -2.8(6) . . . . ?
O1 C3 C4 Br1 0.1(5) . . . . ?
C2 C3 C4 Br1 177.2(3) . . . . ?
C3 C4 C5 C6 1.6(6) . . . . ?
Br1 C4 C5 C6 -178.4(3) . . . . ?
C4 C5 C6 C7 -0.5(6) . . . . ?
C4 C5 C6 Cl1 -177.9(3) . . . . ?
C5 C6 C7 C2 0.6(6) . . . . ?
Cl1 C6 C7 C2 178.0(3) . . . . ?
C3 C2 C7 C6 -2.0(6) . . . . ?
C1 C2 C7 C6 177.6(4) . . . . ?
C1 N1 C8 C13 -61.9(5) . . . . ?
Cu1 N1 C8 C13 116.2(3) . . . . ?
C1 N1 C8 C9 117.6(4) . . . . ?
Cu1 N1 C8 C9 -64.3(4) . . . . ?
C13 C8 C9 C10 -0.2(6) . . . . ?
N1 C8 C9 C10 -179.7(3) . . . . ?
C13 C8 C9 C14 174.2(4) . . . . ?
N1 C8 C9 C14 -5.2(6) . . . . ?
C8 C9 C10 C11 -1.3(6) . . . . ?
C14 C9 C10 C11 -175.8(4) . . . . ?
C9 C10 C11 C12 2.5(6) . . . . ?
C9 C10 C11 C15 -178.9(4) . . . . ?
C10 C11 C12 C13 -2.2(6) . . . . ?
C15 C11 C12 C13 179.2(4) . . . . ?
C9 C8 C13 C12 0.5(6) . . . . ?
N1 C8 C13 C12 180.0(3) . . . . ?
C11 C12 C13 C8 0.7(6) . . . . ?
C23 N2 C16 C17 174.6(3) . . . . ?
Cu1 N2 C16 C17 -1.4(5) . . . . ?
N2 C16 C17 C22 175.7(3) . . . . ?
N2 C16 C17 C18 -5.9(6) . . . . ?
Cu1 O2 C18 C17 6.8(5) . . . . ?
Cu1 O2 C18 C19 -174.1(3) . . . . ?
C22 C17 C18 O2 -178.4(3) . . . . ?
C16 C17 C18 O2 3.2(6) . . . . ?
C22 C17 C18 C19 2.5(5) . . . . ?
C16 C17 C18 C19 -175.9(3) . . . . ?
O2 C18 C19 C20 178.1(4) . . . . ?
C17 C18 C19 C20 -2.7(6) . . . . ?
O2 C18 C19 Br2 -1.1(5) . . . . ?
C17 C18 C19 Br2 178.1(3) . . . . ?
C18 C19 C20 C21 0.8(6) . . . . ?
Br2 C19 C20 C21 180.0(3) . . . . ?
C19 C20 C21 C22 1.5(6) . . . . ?
C19 C20 C21 Cl2 -178.8(3) . . . . ?
C20 C21 C22 C17 -1.7(6) . . . . ?
Cl2 C21 C22 C17 178.5(3) . . . . ?
C18 C17 C22 C21 -0.3(6) . . . . ?
C16 C17 C22 C21 178.1(3) . . . . ?
C16 N2 C23 C28 -57.4(5) . . . . ?
Cu1 N2 C23 C28 118.8(3) . . . . ?
C16 N2 C23 C24 122.2(4) . . . . ?
Cu1 N2 C23 C24 -61.7(4) . . . . ?
C28 C23 C24 C25 -2.9(6) . . . . ?
N2 C23 C24 C25 177.6(3) . . . . ?
C28 C23 C24 C29 176.8(4) . . . . ?
N2 C23 C24 C29 -2.7(6) . . . . ?
C23 C24 C25 C26 1.3(6) . . . . ?
C29 C24 C25 C26 -178.4(4) . . . . ?
C24 C25 C26 C27 0.5(7) . . . . ?
C24 C25 C26 C30 -179.6(4) . . . . ?
C25 C26 C27 C28 -0.8(7) . . . . ?
C30 C26 C27 C28 179.3(4) . . . . ?
C24 C23 C28 C27 2.6(6) . . . . ?
N2 C23 C28 C27 -177.8(3) . . . . ?
C26 C27 C28 C23 -0.7(6) . . . . ?
